data_7150623
loop_
_publ_author_name
'Prabhakaran, Panchami'
'Puranik, Vedavati G.'
'Chandran, Jima N.'
'Rajamohanan, P. R.'
'Hofmann, Hans-J\"org'
'Sanjayan, Gangadhar J.'

_publ_section_title
;
 Sterically controlled naphthalene homo-oligoamides with novel
 structural architectures
;
_journal_issue 11
_journal_name_full 'Organic &amp; Biomolecular Chemistry'
_journal_page_first 2458
_journal_page_last 2465
_journal_paper_doi 10.1039/b822076j
_journal_volume 7
_journal_year 2009
_chemical_formula_sum 'C26 H23 Cl3 N2 O5'
_chemical_formula_weight 549.81
_chemical_name_common 'aromatic amide'
_chemical_name_systematic
;
?
;
_space_group_IT_number 2
_symmetry_cell_setting triclinic
_symmetry_space_group_name_Hall '-P 1'
_symmetry_space_group_name_H-M 'P -1'
_atom_sites_solution_hydrogens geom
_atom_sites_solution_primary direct
_atom_sites_solution_secondary difmap
_audit_creation_method SHELXL-97
_cell_angle_alpha 96.883(3)
_cell_angle_beta 94.267(3)
_cell_angle_gamma 90.920(3)
_cell_formula_units_Z 2
_cell_length_a 10.1275(13)
_cell_length_b 10.7976(14)
_cell_length_c 11.7307(14)
_cell_measurement_reflns_used 638
_cell_measurement_temperature 295(2)
_cell_measurement_theta_max 19.6995
_cell_measurement_theta_min 2.424
_cell_volume 1269.6(3)
_computing_cell_refinement 'BRUKER SAINT'
_computing_data_collection 'BRUKER SMART'
_computing_data_reduction 'BRUKER SAINT'
_computing_molecular_graphics 'SHELXTL and PLATON'
_computing_publication_material SHELXTL
_computing_structure_refinement 'SHELXL-97 (Sheldrick, 1997)'
_computing_structure_solution 'SHELXS-97 (Sheldrick, 1990)'
_diffrn_ambient_temperature 295(2)
_diffrn_measured_fraction_theta_full 1.000
_diffrn_measured_fraction_theta_max 1.000
_diffrn_measurement_device 'Bruker Smart APEX'
_diffrn_measurement_device_type 'CCD Area Detector'
_diffrn_measurement_method 'Omega Scan'
_diffrn_radiation_monochromator graphite
_diffrn_radiation_source 'fine-focus sealed tube'
_diffrn_radiation_type MoK\a
_diffrn_radiation_wavelength 0.71073
_diffrn_reflns_av_R_equivalents 0.2090
_diffrn_reflns_av_sigmaI/netI 0.3550
_diffrn_reflns_limit_h_max 11
_diffrn_reflns_limit_h_min -11
_diffrn_reflns_limit_k_max 12
_diffrn_reflns_limit_k_min -12
_diffrn_reflns_limit_l_max 13
_diffrn_reflns_limit_l_min -13
_diffrn_reflns_number 10361
_diffrn_reflns_theta_full 23.50
_diffrn_reflns_theta_max 23.50
_diffrn_reflns_theta_min 1.75
_exptl_absorpt_coefficient_mu 0.402
_exptl_absorpt_correction_T_max 0.9888
_exptl_absorpt_correction_T_min 0.9572
_exptl_absorpt_correction_type multi-scan
_exptl_absorpt_process_details 'Bruker SADABS'
_exptl_crystal_colour brown
_exptl_crystal_density_diffrn 1.438
_exptl_crystal_density_method 'not measured'
_exptl_crystal_description needle
_exptl_crystal_F_000 568
_exptl_crystal_size_max 0.11
_exptl_crystal_size_mid 0.08
_exptl_crystal_size_min 0.03
_refine_diff_density_max 0.187
_refine_diff_density_min -0.166
_refine_diff_density_rms 0.043
_refine_ls_extinction_method none
_refine_ls_goodness_of_fit_ref 0.790
_refine_ls_hydrogen_treatment riding
_refine_ls_matrix_type full
_refine_ls_number_parameters 355
_refine_ls_number_reflns 3749
_refine_ls_number_restraints 0
_refine_ls_restrained_S_all 0.790
_refine_ls_R_factor_all 0.2465
_refine_ls_R_factor_gt 0.0705
_refine_ls_shift/su_max 0.000
_refine_ls_shift/su_mean 0.000
_refine_ls_structure_factor_coef Fsqd
_refine_ls_weighting_details 'calc w=1/[\s^2^(Fo^2^)+(0.0000P)^2^+0.0000P] where P=(Fo^2^+2Fc^2^)/3'
_refine_ls_weighting_scheme calc
_refine_ls_wR_factor_gt 0.1925
_refine_ls_wR_factor_ref 0.2732
_reflns_number_gt 1441
_reflns_number_total 3749
_reflns_threshold_expression >2sigma(I)
_cod_data_source_file b822076j.txt
_cod_data_source_block C26H23Cl3N2O5compound7c
_cod_depositor_comments
;
The following automatic conversions were performed:
'_symmetry_cell_setting' value 'Triclinic' changed to 'triclinic'
according to '/home/saulius/struct/CIF-dictionaries/cif_core.dic'
dictionary named 'cif_core.dic' version 2.4.1 from 2010-06-29.

Automatic conversion script
Id: cif_fix_enum 1527 2010-12-29 10:47:43Z saulius 
;
_cod_original_sg_symbol_H-M P-1
_cod_database_code 7150623

loop_
_symmetry_equiv_pos_as_xyz
'x, y, z'
'-x, -y, -z'

loop_
_atom_site_label
_atom_site_type_symbol
_atom_site_fract_x
_atom_site_fract_y
_atom_site_fract_z
_atom_site_U_iso_or_equiv
_atom_site_adp_type
_atom_site_occupancy
_atom_site_symmetry_multiplicity
_atom_site_calc_flag
_atom_site_refinement_flags
_atom_site_disorder_assembly
_atom_site_disorder_group
O1 O 0.7614(6) 0.3294(4) -0.0519(5) 0.0767(16) Uani 1 1 d . . .
O2 O 0.9096(5) 0.2771(4) -0.1774(5) 0.0723(16) Uani 1 1 d . . .
O3 O 0.9524(5) 0.4770(4) -0.3092(4) 0.0695(15) Uani 1 1 d . . .
O4 O 0.6232(5) 0.8388(5) -0.0030(4) 0.0736(16) Uani 1 1 d . . .
O5 O 0.8423(5) 0.8465(4) 0.3138(4) 0.0571(13) Uani 1 1 d . . .
N1 N 0.8090(6) 0.7740(4) 0.0817(4) 0.0469(14) Uani 1 1 d . . .
H1 H 0.8602 0.7768 0.1439 0.056 Uiso 1 1 calc R . .
N2 N 0.4119(6) 1.1546(5) 0.2569(5) 0.0665(18) Uani 1 1 d . . .
H2A H 0.3711 1.1536 0.1898 0.080 Uiso 1 1 calc R . .
H2B H 0.3864 1.2030 0.3143 0.080 Uiso 1 1 calc R . .
C1 C 0.7359(9) 0.1987(6) -0.0397(8) 0.090(3) Uani 1 1 d . . .
H1A H 0.7081 0.1542 -0.1137 0.135 Uiso 1 1 calc R . .
H1B H 0.6675 0.1924 0.0119 0.135 Uiso 1 1 calc R . .
H1C H 0.8154 0.1632 -0.0094 0.135 Uiso 1 1 calc R . .
C2 C 0.8513(8) 0.3550(6) -0.1222(7) 0.0545(19) Uani 1 1 d . . .
C3 C 0.8656(6) 0.4933(5) -0.1225(6) 0.0450(17) Uani 1 1 d . . .
C4 C 0.9137(6) 0.5459(6) -0.2117(6) 0.0512(18) Uani 1 1 d . . .
C5 C 0.9309(6) 0.6765(6) -0.2090(5) 0.0453(17) Uani 1 1 d . . .
C6 C 0.9820(7) 0.7310(7) -0.2994(6) 0.061(2) Uani 1 1 d . . .
H6 H 1.0041 0.6809 -0.3650 0.073 Uiso 1 1 calc R . .
C7 C 0.9999(7) 0.8584(7) -0.2916(7) 0.066(2) Uani 1 1 d . . .
H7 H 1.0354 0.8939 -0.3514 0.079 Uiso 1 1 calc R . .
C8 C 0.9651(7) 0.9347(6) -0.1944(7) 0.061(2) Uani 1 1 d . . .
H8 H 0.9770 1.0208 -0.1900 0.073 Uiso 1 1 calc R . .
C9 C 0.9140(6) 0.8845(6) -0.1064(6) 0.0502(18) Uani 1 1 d . . .
H9 H 0.8899 0.9364 -0.0426 0.060 Uiso 1 1 calc R . .
C10 C 0.8970(6) 0.7542(5) -0.1104(5) 0.0392(16) Uani 1 1 d . . .
C11 C 0.8445(6) 0.6983(5) -0.0187(5) 0.0437(17) Uani 1 1 d . . .
C12 C 0.8294(6) 0.5744(5) -0.0252(6) 0.0493(18) Uani 1 1 d . . .
H12 H 0.7943 0.5400 0.0354 0.059 Uiso 1 1 calc R . .
C13 C 0.8513(10) 0.4291(10) -0.3920(8) 0.125(4) Uani 1 1 d . . .
H13A H 0.7747 0.4079 -0.3542 0.187 Uiso 1 1 calc R . .
H13B H 0.8814 0.3558 -0.4363 0.187 Uiso 1 1 calc R . .
H13C H 0.8288 0.4908 -0.4422 0.187 Uiso 1 1 calc R . .
C14 C 0.6999(8) 0.8401(6) 0.0832(6) 0.0499(18) Uani 1 1 d . . .
C15 C 0.6682(7) 0.9200(5) 0.1915(6) 0.0467(17) Uani 1 1 d . . .
C16 C 0.7354(6) 0.9206(5) 0.2974(5) 0.0433(16) Uani 1 1 d . . .
C17 C 0.6993(6) 1.0025(5) 0.3933(5) 0.0424(17) Uani 1 1 d . . .
C18 C 0.7710(7) 1.0089(6) 0.5014(5) 0.0527(19) Uani 1 1 d . . .
H18 H 0.8437 0.9585 0.5107 0.063 Uiso 1 1 calc R . .
C19 C 0.7349(8) 1.0884(7) 0.5932(6) 0.068(2) Uani 1 1 d . . .
H19 H 0.7847 1.0932 0.6635 0.082 Uiso 1 1 calc R . .
C20 C 0.6255(8) 1.1613(7) 0.5821(6) 0.063(2) Uani 1 1 d . . .
H20 H 0.5991 1.2119 0.6458 0.076 Uiso 1 1 calc R . .
C21 C 0.5560(7) 1.1595(6) 0.4781(6) 0.0563(19) Uani 1 1 d . . .
H21 H 0.4842 1.2113 0.4709 0.068 Uiso 1 1 calc R . .
C22 C 0.5909(7) 1.0804(5) 0.3813(5) 0.0403(16) Uani 1 1 d . . .
C23 C 0.5193(7) 1.0776(5) 0.2725(6) 0.0459(17) Uani 1 1 d . . .
C24 C 0.5609(7) 0.9998(5) 0.1813(6) 0.0477(18) Uani 1 1 d . . .
H24 H 0.5158 1.0001 0.1093 0.057 Uiso 1 1 calc R . .
C25 C 0.8087(9) 0.7331(7) 0.3604(7) 0.088(3) Uani 1 1 d . . .
H25A H 0.8831 0.7087 0.4074 0.131 Uiso 1 1 calc R . .
H25B H 0.7862 0.6680 0.2984 0.131 Uiso 1 1 calc R . .
H25C H 0.7345 0.7472 0.4063 0.131 Uiso 1 1 calc R . .
C26 C 0.4520(12) 0.5743(9) 0.7650(12) 0.120(4) Uani 1 1 d . . .
Cl1 Cl 0.4704(18) 0.4423(14) 0.8549(15) 0.114(3) Uani 0.50 1 d P A 1
Cl2 Cl 0.2943(16) 0.6130(10) 0.7613(12) 0.110(5) Uani 0.50 1 d P A 1
Cl3 Cl 0.4685(12) 0.5013(11) 0.6096(9) 0.129(3) Uani 0.50 1 d P A 1
Cl1' Cl 0.488(2) 0.484(2) 0.854(2) 0.220(11) Uani 0.50 1 d P A 2
Cl2' Cl 0.285(2) 0.6142(18) 0.7466(18) 0.186(9) Uani 0.50 1 d P A 2
Cl3' Cl 0.5409(14) 0.5309(12) 0.6636(11) 0.182(5) Uani 0.50 1 d P A 2

loop_
_atom_site_aniso_label
_atom_site_aniso_U_11
_atom_site_aniso_U_22
_atom_site_aniso_U_33
_atom_site_aniso_U_23
_atom_site_aniso_U_13
_atom_site_aniso_U_12
O1 0.089(4) 0.039(3) 0.105(5) 0.004(3) 0.033(4) 0.001(3)
O2 0.078(4) 0.052(3) 0.081(4) -0.021(3) 0.010(3) 0.015(3)
O3 0.076(4) 0.067(3) 0.060(3) -0.023(3) 0.022(3) 0.003(3)
O4 0.074(4) 0.107(4) 0.035(3) -0.013(3) -0.007(3) 0.043(3)
O5 0.062(3) 0.065(3) 0.043(3) 0.004(2) -0.003(2) 0.021(3)
N1 0.057(4) 0.049(3) 0.032(3) -0.004(2) -0.003(3) 0.020(3)
N2 0.072(5) 0.078(4) 0.045(4) -0.010(3) -0.010(3) 0.031(4)
C1 0.110(7) 0.041(4) 0.120(8) 0.006(4) 0.019(6) -0.007(4)
C2 0.049(5) 0.044(4) 0.065(5) -0.008(4) -0.007(4) -0.001(4)
C3 0.038(4) 0.044(4) 0.049(4) -0.009(3) -0.003(3) 0.005(3)
C4 0.043(5) 0.052(4) 0.054(5) -0.012(4) 0.001(4) 0.000(3)
C5 0.034(4) 0.062(4) 0.038(4) -0.007(3) 0.004(3) -0.001(3)
C6 0.062(5) 0.076(5) 0.044(4) 0.003(4) 0.013(4) -0.007(4)
C7 0.057(5) 0.082(5) 0.063(5) 0.022(5) 0.010(4) -0.014(4)
C8 0.058(5) 0.052(4) 0.071(6) 0.010(4) -0.006(4) -0.006(4)
C9 0.041(4) 0.055(4) 0.052(5) 0.001(3) -0.004(3) -0.002(3)
C10 0.031(4) 0.036(3) 0.050(4) 0.003(3) 0.001(3) 0.004(3)
C11 0.045(4) 0.047(4) 0.034(4) -0.012(3) 0.000(3) 0.002(3)
C12 0.049(5) 0.046(4) 0.050(4) -0.001(3) -0.006(3) 0.010(3)
C13 0.104(8) 0.178(10) 0.073(7) -0.060(7) 0.007(6) -0.011(7)
C14 0.066(6) 0.046(4) 0.036(4) -0.003(3) 0.006(4) 0.012(4)
C15 0.047(4) 0.047(4) 0.045(4) 0.005(3) -0.001(3) 0.005(3)
C16 0.043(4) 0.040(3) 0.048(4) 0.009(3) 0.004(3) 0.011(3)
C17 0.048(4) 0.045(3) 0.032(4) -0.003(3) 0.004(3) -0.005(3)
C18 0.052(5) 0.058(4) 0.046(4) 0.003(3) -0.010(4) 0.003(3)
C19 0.082(6) 0.076(5) 0.040(5) -0.011(4) -0.011(4) 0.010(4)
C20 0.081(6) 0.065(5) 0.041(5) -0.003(3) 0.008(4) 0.008(4)
C21 0.064(5) 0.046(4) 0.061(5) 0.012(3) 0.006(4) 0.004(3)
C22 0.057(5) 0.032(3) 0.030(4) -0.007(3) 0.005(3) 0.003(3)
C23 0.044(5) 0.043(4) 0.051(4) 0.005(3) 0.006(3) 0.004(3)
C24 0.053(5) 0.048(4) 0.040(4) 0.002(3) -0.001(3) 0.009(3)
C25 0.109(8) 0.073(5) 0.085(7) 0.019(5) 0.009(5) 0.049(5)
C26 0.121(10) 0.093(7) 0.154(11) 0.008(7) 0.067(9) 0.013(7)
Cl1 0.093(7) 0.136(6) 0.115(7) 0.031(5) -0.006(5) 0.009(5)
Cl2 0.130(12) 0.091(5) 0.117(7) 0.012(5) 0.057(7) 0.036(6)
Cl3 0.162(9) 0.116(5) 0.111(7) 0.004(4) 0.045(5) 0.017(5)
Cl1' 0.137(11) 0.31(3) 0.219(14) 0.124(16) -0.063(9) -0.028(13)
Cl2' 0.108(12) 0.207(14) 0.248(17) 0.070(11) -0.026(10) 0.035(9)
Cl3' 0.234(16) 0.147(9) 0.188(13) 0.036(9) 0.124(10) 0.063(9)

loop_
_atom_type_symbol
_atom_type_description
_atom_type_scat_dispersion_real
_atom_type_scat_dispersion_imag
_atom_type_scat_source
C C 0.0033 0.0016 'International Tables Vol C Tables 4.2.6.8 and 6.1.1.4'
H H 0.0000 0.0000 'International Tables Vol C Tables 4.2.6.8 and 6.1.1.4'
N N 0.0061 0.0033 'International Tables Vol C Tables 4.2.6.8 and 6.1.1.4'
O O 0.0106 0.0060 'International Tables Vol C Tables 4.2.6.8 and 6.1.1.4'
Cl Cl 0.1484 0.1585 'International Tables Vol C Tables 4.2.6.8 and 6.1.1.4'

loop_
_geom_angle_atom_site_label_1
_geom_angle_atom_site_label_2
_geom_angle_atom_site_label_3
_geom_angle
_geom_angle_site_symmetry_1
_geom_angle_site_symmetry_3
_geom_angle_publ_flag
C2 O1 C1 117.6(6) . . ?
C4 O3 C13 116.8(6) . . ?
C16 O5 C25 113.0(5) . . ?
C14 N1 C11 122.6(5) . . ?
C14 N1 H1 118.7 . . ?
C11 N1 H1 118.7 . . ?
C23 N2 H2A 120.0 . . ?
C23 N2 H2B 120.0 . . ?
H2A N2 H2B 120.0 . . ?
O1 C1 H1A 109.5 . . ?
O1 C1 H1B 109.5 . . ?
H1A C1 H1B 109.5 . . ?
O1 C1 H1C 109.5 . . ?
H1A C1 H1C 109.5 . . ?
H1B C1 H1C 109.5 . . ?
O2 C2 O1 123.5(6) . . ?
O2 C2 C3 126.4(8) . . ?
O1 C2 C3 110.1(6) . . ?
C4 C3 C12 118.1(6) . . ?
C4 C3 C2 122.8(6) . . ?
C12 C3 C2 119.2(7) . . ?
C3 C4 O3 123.1(6) . . ?
C3 C4 C5 122.1(6) . . ?
O3 C4 C5 114.8(6) . . ?
C6 C5 C10 119.0(6) . . ?
C6 C5 C4 122.5(6) . . ?
C10 C5 C4 118.5(6) . . ?
C7 C6 C5 120.3(7) . . ?
C7 C6 H6 119.8 . . ?
C5 C6 H6 119.8 . . ?
C6 C7 C8 120.3(7) . . ?
C6 C7 H7 119.8 . . ?
C8 C7 H7 119.8 . . ?
C9 C8 C7 120.5(6) . . ?
C9 C8 H8 119.7 . . ?
C7 C8 H8 119.7 . . ?
C8 C9 C10 120.7(7) . . ?
C8 C9 H9 119.6 . . ?
C10 C9 H9 119.6 . . ?
C9 C10 C5 119.1(6) . . ?
C9 C10 C11 122.1(6) . . ?
C5 C10 C11 118.9(5) . . ?
C12 C11 N1 119.1(6) . . ?
C12 C11 C10 120.6(6) . . ?
N1 C11 C10 120.3(5) . . ?
C11 C12 C3 121.9(7) . . ?
C11 C12 H12 119.1 . . ?
C3 C12 H12 119.1 . . ?
O3 C13 H13A 109.5 . . ?
O3 C13 H13B 109.5 . . ?
H13A C13 H13B 109.5 . . ?
O3 C13 H13C 109.5 . . ?
H13A C13 H13C 109.5 . . ?
H13B C13 H13C 109.5 . . ?
O4 C14 N1 121.2(6) . . ?
O4 C14 C15 118.5(7) . . ?
N1 C14 C15 120.3(6) . . ?
C16 C15 C24 118.3(6) . . ?
C16 C15 C14 125.2(7) . . ?
C24 C15 C14 116.4(6) . . ?
C15 C16 O5 121.7(6) . . ?
C15 C16 C17 120.5(6) . . ?
O5 C16 C17 117.7(5) . . ?
C22 C17 C18 118.5(6) . . ?
C22 C17 C16 120.0(5) . . ?
C18 C17 C16 121.5(7) . . ?
C19 C18 C17 120.8(7) . . ?
C19 C18 H18 119.6 . . ?
C17 C18 H18 119.6 . . ?
C18 C19 C20 120.5(7) . . ?
C18 C19 H19 119.7 . . ?
C20 C19 H19 119.7 . . ?
C21 C20 C19 120.1(7) . . ?
C21 C20 H20 119.9 . . ?
C19 C20 H20 119.9 . . ?
C20 C21 C22 121.1(7) . . ?
C20 C21 H21 119.5 . . ?
C22 C21 H21 119.5 . . ?
C17 C22 C21 118.9(6) . . ?
C17 C22 C23 119.4(6) . . ?
C21 C22 C23 121.6(7) . . ?
C24 C23 N2 120.5(6) . . ?
C24 C23 C22 118.3(7) . . ?
N2 C23 C22 121.1(6) . . ?
C23 C24 C15 123.3(6) . . ?
C23 C24 H24 118.4 . . ?
C15 C24 H24 118.4 . . ?
O5 C25 H25A 109.5 . . ?
O5 C25 H25B 109.5 . . ?
H25A C25 H25B 109.5 . . ?
O5 C25 H25C 109.5 . . ?
H25A C25 H25C 109.5 . . ?
H25B C25 H25C 109.5 . . ?
Cl1' C26 Cl3' 103.5(12) . . ?
Cl1' C26 Cl2 112.8(12) . . ?
Cl3' C26 Cl2 130.1(12) . . ?
Cl1' C26 Cl2' 117.0(13) . . ?
Cl3' C26 Cl2' 124.6(12) . . ?
Cl2 C26 Cl2' 5.5(11) . . ?
Cl1' C26 Cl1 11.9(13) . . ?
Cl3' C26 Cl1 101.6(9) . . ?
Cl2 C26 Cl1 107.0(9) . . ?
Cl2' C26 Cl1 110.5(10) . . ?
Cl1' C26 Cl3 113.0(11) . . ?
Cl3' C26 Cl3 29.8(6) . . ?
Cl2 C26 Cl3 102.1(9) . . ?
Cl2' C26 Cl3 96.9(10) . . ?
Cl1 C26 Cl3 105.5(7) . . ?

loop_
_geom_bond_atom_site_label_1
_geom_bond_atom_site_label_2
_geom_bond_distance
_geom_bond_site_symmetry_2
_geom_bond_publ_flag
O1 C2 1.322(9) . ?
O1 C1 1.456(8) . ?
O2 C2 1.190(8) . ?
O3 C4 1.374(8) . ?
O3 C13 1.405(9) . ?
O4 C14 1.228(7) . ?
O5 C16 1.371(7) . ?
O5 C25 1.446(9) . ?
N1 C14 1.325(8) . ?
N1 C11 1.424(7) . ?
N1 H1 0.8600 . ?
N2 C23 1.394(8) . ?
N2 H2A 0.8600 . ?
N2 H2B 0.8600 . ?
C1 H1A 0.9600 . ?
C1 H1B 0.9600 . ?
C1 H1C 0.9600 . ?
C2 C3 1.498(9) . ?
C3 C4 1.366(9) . ?
C3 C12 1.427(8) . ?
C4 C5 1.414(9) . ?
C5 C6 1.401(9) . ?
C5 C10 1.413(8) . ?
C6 C7 1.376(10) . ?
C6 H6 0.9300 . ?
C7 C8 1.396(10) . ?
C7 H7 0.9300 . ?
C8 C9 1.353(9) . ?
C8 H8 0.9300 . ?
C9 C10 1.409(8) . ?
C9 H9 0.9300 . ?
C10 C11 1.426(8) . ?
C11 C12 1.337(8) . ?
C12 H12 0.9300 . ?
C13 H13A 0.9600 . ?
C13 H13B 0.9600 . ?
C13 H13C 0.9600 . ?
C14 C15 1.506(9) . ?
C15 C16 1.370(9) . ?
C15 C24 1.405(9) . ?
C16 C17 1.420(8) . ?
C17 C22 1.403(9) . ?
C17 C18 1.407(8) . ?
C18 C19 1.370(9) . ?
C18 H18 0.9300 . ?
C19 C20 1.376(10) . ?
C19 H19 0.9300 . ?
C20 C21 1.360(9) . ?
C20 H20 0.9300 . ?
C21 C22 1.407(9) . ?
C21 H21 0.9300 . ?
C22 C23 1.417(8) . ?
C23 C24 1.375(8) . ?
C24 H24 0.9300 . ?
C25 H25A 0.9600 . ?
C25 H25B 0.9600 . ?
C25 H25C 0.9600 . ?
C26 Cl1' 1.54(3) . ?
C26 Cl3' 1.576(16) . ?
C26 Cl2 1.657(19) . ?
C26 Cl2' 1.76(2) . ?
C26 Cl1 1.88(2) . ?
C26 Cl3 1.917(17) . ?

loop_
_geom_torsion_atom_site_label_1
_geom_torsion_atom_site_label_2
_geom_torsion_atom_site_label_3
_geom_torsion_atom_site_label_4
_geom_torsion
_geom_torsion_site_symmetry_1
_geom_torsion_site_symmetry_2
_geom_torsion_site_symmetry_3
_geom_torsion_site_symmetry_4
_geom_torsion_publ_flag
C1 O1 C2 O2 1.7(11) . . . . ?
C1 O1 C2 C3 -179.1(6) . . . . ?
O2 C2 C3 C4 22.3(11) . . . . ?
O1 C2 C3 C4 -156.8(6) . . . . ?
O2 C2 C3 C12 -156.9(7) . . . . ?
O1 C2 C3 C12 24.0(8) . . . . ?
C12 C3 C4 O3 179.6(6) . . . . ?
C2 C3 C4 O3 0.4(10) . . . . ?
C12 C3 C4 C5 1.4(9) . . . . ?
C2 C3 C4 C5 -177.8(6) . . . . ?
C13 O3 C4 C3 78.9(9) . . . . ?
C13 O3 C4 C5 -102.8(8) . . . . ?
C3 C4 C5 C6 179.0(6) . . . . ?
O3 C4 C5 C6 0.6(9) . . . . ?
C3 C4 C5 C10 0.1(9) . . . . ?
O3 C4 C5 C10 -178.3(5) . . . . ?
C10 C5 C6 C7 0.5(10) . . . . ?
C4 C5 C6 C7 -178.4(6) . . . . ?
C5 C6 C7 C8 -1.1(11) . . . . ?
C6 C7 C8 C9 0.4(11) . . . . ?
C7 C8 C9 C10 1.0(10) . . . . ?
C8 C9 C10 C5 -1.6(9) . . . . ?
C8 C9 C10 C11 179.5(6) . . . . ?
C6 C5 C10 C9 0.9(9) . . . . ?
C4 C5 C10 C9 179.8(5) . . . . ?
C6 C5 C10 C11 179.8(6) . . . . ?
C4 C5 C10 C11 -1.3(8) . . . . ?
C14 N1 C11 C12 -105.3(7) . . . . ?
C14 N1 C11 C10 75.4(8) . . . . ?
C9 C10 C11 C12 179.9(6) . . . . ?
C5 C10 C11 C12 1.0(9) . . . . ?
C9 C10 C11 N1 -0.8(9) . . . . ?
C5 C10 C11 N1 -179.8(6) . . . . ?
N1 C11 C12 C3 -178.7(6) . . . . ?
C10 C11 C12 C3 0.5(9) . . . . ?
C4 C3 C12 C11 -1.7(9) . . . . ?
C2 C3 C12 C11 177.5(6) . . . . ?
C11 N1 C14 O4 0.4(10) . . . . ?
C11 N1 C14 C15 -179.1(5) . . . . ?
O4 C14 C15 C16 172.2(6) . . . . ?
N1 C14 C15 C16 -8.3(10) . . . . ?
O4 C14 C15 C24 -7.9(9) . . . . ?
N1 C14 C15 C24 171.6(6) . . . . ?
C24 C15 C16 O5 -179.1(6) . . . . ?
C14 C15 C16 O5 0.7(10) . . . . ?
C24 C15 C16 C17 -1.7(9) . . . . ?
C14 C15 C16 C17 178.2(6) . . . . ?
C25 O5 C16 C15 -98.6(7) . . . . ?
C25 O5 C16 C17 83.9(7) . . . . ?
C15 C16 C17 C22 2.5(9) . . . . ?
O5 C16 C17 C22 180.0(5) . . . . ?
C15 C16 C17 C18 -176.9(6) . . . . ?
O5 C16 C17 C18 0.6(9) . . . . ?
C22 C17 C18 C19 0.6(9) . . . . ?
C16 C17 C18 C19 -180.0(6) . . . . ?
C17 C18 C19 C20 1.7(11) . . . . ?
C18 C19 C20 C21 -3.2(11) . . . . ?
C19 C20 C21 C22 2.3(11) . . . . ?
C18 C17 C22 C21 -1.5(9) . . . . ?
C16 C17 C22 C21 179.1(6) . . . . ?
C18 C17 C22 C23 178.5(6) . . . . ?
C16 C17 C22 C23 -0.9(9) . . . . ?
C20 C21 C22 C17 0.0(9) . . . . ?
C20 C21 C22 C23 -180.0(6) . . . . ?
C17 C22 C23 C24 -1.3(9) . . . . ?
C21 C22 C23 C24 178.7(6) . . . . ?
C17 C22 C23 N2 -179.3(5) . . . . ?
C21 C22 C23 N2 0.7(9) . . . . ?
N2 C23 C24 C15 -179.9(6) . . . . ?
C22 C23 C24 C15 2.1(9) . . . . ?
C16 C15 C24 C23 -0.6(9) . . . . ?
C14 C15 C24 C23 179.5(6) . . . . ?
